data_4036354
loop_
_publ_author_name
'Ando, Shin'
'Matsunaga, Hirofumi'
'Ishizuka, Tadao'

_publ_section_title
;
 A Bicyclic N-Heterocyclic Carbene as a Bulky but Accessible Ligand:
 Application to the Copper-Catalyzed Borylations of Aryl Halides.
;
_journal_issue 19
_journal_name_full 'The Journal of organic chemistry'
_journal_page_first 9671
_journal_page_last 9681
_journal_paper_doi 10.1021/acs.joc.5b01721
_journal_volume 80
_journal_year 2015
_chemical_formula_moiety 'C23 H26 Cl Cu N2'
_chemical_formula_sum 'C23 H26 Cl Cu N2'
_chemical_formula_weight 429.47
_space_group_crystal_system monoclinic
_space_group_IT_number 14
_space_group_name_Hall '-P 2yn'
_space_group_name_H-M_alt 'P 1 21/n 1'
_atom_sites_solution_hydrogens geom
_atom_sites_solution_primary direct
_atom_sites_solution_secondary difmap
_cell_angle_alpha 90.0000
_cell_angle_beta 93.9397(8)
_cell_angle_gamma 90.0000
_cell_formula_units_Z 4
_cell_length_a 9.6831(3)
_cell_length_b 14.5775(5)
_cell_length_c 14.0503(4)
_cell_measurement_reflns_used 29053
_cell_measurement_temperature 98
_cell_measurement_theta_max 27.47
_cell_measurement_theta_min 3.15
_cell_volume 1978.59(11)
_computing_cell_refinement 'RAPID AUTO'
_computing_data_collection 'RAPID AUTO (Rigaku, ????)'
_computing_data_reduction 'RAPID AUTO'
_computing_molecular_graphics 'CrystalStructure 4.1'
_computing_publication_material 'CrystalStructure 4.1 (Rigaku, 2014)'
_computing_structure_refinement 'SHELXL2013 (Sheldrick, 2008)'
_computing_structure_solution 'SIR2011 (Burla, et al., 2012)'
_diffrn_ambient_temperature 98
_diffrn_detector_area_resol_mean 10.000
_diffrn_measured_fraction_theta_full 0.998
_diffrn_measured_fraction_theta_max 0.997
_diffrn_measurement_device_type 'Rigaku R-AXIS RAPID'
_diffrn_measurement_method \w
_diffrn_radiation_type 'Mo K\a'
_diffrn_radiation_wavelength 0.71075
_diffrn_reflns_av_R_equivalents 0.0283
_diffrn_reflns_Laue_measured_fraction_full 0.998
_diffrn_reflns_Laue_measured_fraction_max 0.997
_diffrn_reflns_limit_h_max 12
_diffrn_reflns_limit_h_min -12
_diffrn_reflns_limit_k_max 18
_diffrn_reflns_limit_k_min -18
_diffrn_reflns_limit_l_max 18
_diffrn_reflns_limit_l_min -16
_diffrn_reflns_number 31120
_diffrn_reflns_point_group_measured_fraction_full 0.998
_diffrn_reflns_point_group_measured_fraction_max 0.997
_diffrn_reflns_theta_full 25.242
_diffrn_reflns_theta_max 27.468
_diffrn_reflns_theta_min 3.150
_diffrn_standards_number 0
_exptl_absorpt_coefficient_mu 1.249
_exptl_absorpt_correction_T_max 0.572
_exptl_absorpt_correction_T_min 0.316
_exptl_absorpt_correction_type multi-scan
_exptl_absorpt_process_details 'ABSCOR (Rigaku, 1995)'
_exptl_crystal_colour colorless
_exptl_crystal_density_diffrn 1.442
_exptl_crystal_density_method 'not measured'
_exptl_crystal_description prism
_exptl_crystal_F_000 896.00
_exptl_crystal_size_max 0.745
_exptl_crystal_size_mid 0.600
_exptl_crystal_size_min 0.448
_refine_diff_density_max 2.53
_refine_diff_density_min -0.71
_refine_ls_extinction_method none
_refine_ls_goodness_of_fit_ref 1.125
_refine_ls_hydrogen_treatment constr
_refine_ls_number_parameters 244
_refine_ls_number_reflns 4526
_refine_ls_number_restraints 0
_refine_ls_R_factor_all 0.0695
_refine_ls_R_factor_gt 0.0688
_refine_ls_shift/su_max 0.000
_refine_ls_structure_factor_coef Fsqd
_refine_ls_weighting_details 'w = 1/[\s^2^(Fo^2^)+(0.0881P)^2^+8.0312P] where P=(Fo^2^+2Fc^2^)/3'
_refine_ls_weighting_scheme calc
_refine_ls_wR_factor_gt 0.1864
_refine_ls_wR_factor_ref 0.1869
_reflns_number_gt 4424
_reflns_number_total 4526
_reflns_threshold_expression F^2^>2.0\s(F^2^)
_cod_data_source_file jo5b01721_si_001.cif
_cod_data_source_block SA05191
_cod_original_cell_volume 1978.59(10)
_cod_database_code 4036354
_shelxl_res_file
;

    shelxl.res created by SHELXL-2014/7

TITL SA05191
CELL  0.71075 9.68311 14.57750 14.05030 90.00000 93.93970 90.00000
ZERR  4 0.00028 0.00050 0.00039 0.00000 0.00080 0.00000
LATT 1
SYMM .50-X, .50+Y, .50-Z
SFAC C H CL CU N
UNIT 92 104 4 4 8
L.S. 20
FMAP 2
PLAN -33
WPDB -2
HTAB
BOND $H
CONF
LIST 4
TEMP -175.0
ACTA
SIZE 0.745 0.448 0.600
WGHT    0.088100    8.031200
FVAR       0.97666
CU1   4    0.369112    0.219573    0.172473    11.00000    0.02632    0.02739 =
         0.01886   -0.00598   -0.00016    0.00181
CL1   3    0.338415    0.132112    0.052746    11.00000    0.02908    0.03779 =
         0.02454   -0.01224   -0.00008   -0.00274
N1    5    0.285241    0.348882    0.311350    11.00000    0.01937    0.02434 =
         0.01739   -0.00063    0.00136    0.00280
N2    5    0.491899    0.296102    0.349650    11.00000    0.02141    0.02858 =
         0.01611   -0.00541    0.00191    0.00683
C1    1    0.320138    0.393577    0.403695    11.00000    0.02229    0.01764 =
         0.01786   -0.00109    0.00707   -0.00021
AFIX  13
H1    2    0.323749    0.461626    0.395226    11.00000   -1.20000
AFIX   0
C2    1    0.466950    0.355931    0.431152    11.00000    0.01951    0.02514 =
         0.01551   -0.00342    0.00348    0.00001
AFIX  13
H2    2    0.535797    0.407142    0.435761    11.00000   -1.20000
AFIX   0
C3    1    0.221070    0.368856    0.482742    11.00000    0.02276    0.01699 =
         0.01927    0.00048    0.00886    0.00026
AFIX  13
H3    2    0.125345    0.393071    0.468075    11.00000   -1.20000
AFIX   0
C4    1    0.466628    0.303644    0.528456    11.00000    0.02291    0.02388 =
         0.01592   -0.00243    0.00109    0.00310
AFIX  13
H4    2    0.559519    0.277495    0.548683    11.00000   -1.20000
AFIX   0
C5    1    0.355578    0.230423    0.517726    11.00000    0.03591    0.01780 =
         0.01449   -0.00181    0.00120    0.00092
C6    1    0.373813    0.136557    0.530648    11.00000    0.05286    0.02252 =
         0.02052    0.00079   -0.00155    0.00803
AFIX  43
H5    2    0.463395    0.112246    0.546803    11.00000   -1.20000
AFIX   0
C7    1    0.259764    0.078495    0.519725    11.00000    0.07986    0.01475 =
         0.02634    0.00156    0.00155   -0.00512
AFIX  43
H6    2    0.271694    0.014269    0.528294    11.00000   -1.20000
AFIX   0
C8    1    0.129521    0.113592    0.496540    11.00000    0.06299    0.02883 =
         0.02874    0.00164    0.00073   -0.02529
AFIX  43
H7    2    0.052338    0.073288    0.490243    11.00000   -1.20000
AFIX   0
C9    1    0.109594    0.207562    0.482201    11.00000    0.03511    0.03088 =
         0.02422    0.00159    0.00041   -0.01278
AFIX  43
H8    2    0.020015    0.231374    0.464996    11.00000   -1.20000
AFIX   0
C10   1    0.223314    0.265528    0.493589    11.00000    0.02819    0.01732 =
         0.01648   -0.00044    0.00453   -0.00435
C11   1    0.419378    0.373930    0.598838    11.00000    0.02828    0.02177 =
         0.01558   -0.00247    0.00752   -0.00673
C12   1    0.493399    0.403799    0.680950    11.00000    0.02929    0.03073 =
         0.02013   -0.00184    0.00452   -0.00947
AFIX  43
H9    2    0.584445    0.381964    0.697089    11.00000   -1.20000
AFIX   0
C13   1    0.430817    0.466925    0.739567    11.00000    0.04954    0.02768 =
         0.01699   -0.00629    0.00641   -0.01742
AFIX  43
H10   2    0.479864    0.487609    0.796423    11.00000   -1.20000
AFIX   0
C14   1    0.299720    0.499438    0.716241    11.00000    0.05040    0.01813 =
         0.02141   -0.00451    0.01514   -0.00740
AFIX  43
H11   2    0.258494    0.541559    0.757398    11.00000   -1.20000
AFIX   0
C15   1    0.226955    0.470905    0.632480    11.00000    0.03743    0.01704 =
         0.02259    0.00052    0.01132   -0.00085
AFIX  43
H12   2    0.137013    0.494177    0.615392    11.00000   -1.20000
AFIX   0
C16   1    0.287985    0.408024    0.574540    11.00000    0.02942    0.01508 =
         0.01824    0.00020    0.01033   -0.00461
C17   1    0.385872    0.294115    0.284093    11.00000    0.02425    0.02272 =
         0.01726   -0.00093    0.00248    0.00122
C18   1    0.165471    0.374052    0.245480    11.00000    0.02461    0.03079 =
         0.02253    0.00230   -0.00226    0.00428
AFIX  13
H13   2    0.181068    0.344514    0.182883    11.00000   -1.20000
AFIX   0
C19   1    0.029911    0.336889    0.276263    11.00000    0.02962    0.06258 =
         0.03850    0.00116   -0.00640    0.00234
AFIX  33
H14B  2   -0.045435    0.355597    0.230214    11.00000   -1.20000
H15C  2    0.034339    0.269775    0.279118    11.00000   -1.20000
H16A  2    0.012878    0.361185    0.339429    11.00000   -1.20000
AFIX   0
C20   1    0.157394    0.475310    0.227387    11.00000    0.06622    0.04367 =
         0.06511    0.02009   -0.03360   -0.01280
AFIX  33
H17C  2    0.076817    0.488741    0.183552    11.00000   -1.20000
H18B  2    0.148317    0.507633    0.287796    11.00000   -1.20000
H19A  2    0.241768    0.495757    0.198984    11.00000   -1.20000
AFIX   0
C21   1    0.632931    0.260408    0.339305    11.00000    0.02593    0.04238 =
         0.02474   -0.00829    0.00026    0.00994
AFIX  13
H20   2    0.698922    0.305372    0.371251    11.00000   -1.20000
AFIX   0
C22   1    0.657605    0.169032    0.389472    11.00000    0.04203    0.04162 =
         0.03614    0.00419    0.00940    0.01556
AFIX  33
H21C  2    0.752074    0.148105    0.380722    11.00000   -1.20000
H22B  2    0.645348    0.176321    0.457716    11.00000   -1.20000
H23A  2    0.591320    0.123688    0.362360    11.00000   -1.20000
AFIX   0
C23   1    0.668752    0.253545    0.235956    11.00000    0.03158    0.02930 =
         0.03767   -0.00360    0.01229    0.00037
AFIX  33
H24C  2    0.762989    0.229601    0.233361    11.00000   -1.20000
H25B  2    0.603373    0.212106    0.201303    11.00000   -1.20000
H26A  2    0.663002    0.314502    0.206537    11.00000   -1.20000
AFIX   0
HKLF 4
 
REM  SA05191
REM R1 =  0.0688 for    4424 Fo > 4sig(Fo)  and  0.0695 for all    4526 data
REM    244 parameters refined using      0 restraints
 
END  
     
WGHT      0.0881      8.0312 

REM Instructions for potential hydrogen bonds
EQIV $1 -x+1/2, y+1/2, -z+1/2
HTAB C20 Cl1_$1
EQIV $2 x+1/2, -y+1/2, z+1/2
HTAB C21 Cl1_$2

REM Highest difference peak  2.532,  deepest hole -0.715,  1-sigma level  0.142
Q1    1   0.3503  0.2344  0.0450  11.00000  0.05    2.53
Q2    1   0.2211  0.4452  0.1823  11.00000  0.05    1.66
Q3    1   0.0458  0.3989  0.2872  11.00000  0.05    1.25
Q4    1   0.5936  0.2120  0.3569  11.00000  0.05    1.17
Q5    1   0.1685  0.8770  0.4488  11.00000  0.05    1.12
Q6    1   0.7071  0.2597  0.2952  11.00000  0.05    1.11
Q7    1   0.3789  0.0869  0.0585  11.00000  0.05    1.06
Q8    1   0.5629  0.1235  0.3394  11.00000  0.05    0.91
Q9    1   0.3110  0.2488  0.2054  11.00000  0.05    0.74
Q10   1   0.3389  0.1983  0.2220  11.00000  0.05    0.66
Q11   1   0.2797  0.2210  0.1789  11.00000  0.05    0.63
Q12   1   0.3036  0.1164  0.5364  11.00000  0.05    0.63
Q13   1   0.2889  0.4835  0.6615  11.00000  0.05    0.61
Q14   1   0.2731  0.1187  0.0672  11.00000  0.05    0.60
Q15   1   0.2640  0.4371  0.5922  11.00000  0.05    0.59
Q16   1   0.1842  0.0941  0.5293  11.00000  0.05    0.58
Q17   1   0.3429  0.3869  0.6015  11.00000  0.05    0.58
Q18   1   0.4924  0.4256  0.7451  11.00000  0.05    0.58
Q19   1   0.4590  0.4395  0.7175  11.00000  0.05    0.57
Q20   1   0.5254  0.3621  0.7016  11.00000  0.05    0.57
Q21   1   0.3925  0.3803  0.4169  11.00000  0.05    0.56
Q22   1   0.2503  0.3842  0.5312  11.00000  0.05    0.53
Q23   1   0.4670  0.2505  0.3618  11.00000  0.05    0.52
Q24   1   0.3396  0.3276  0.2976  11.00000  0.05    0.52
Q25   1   0.4560  0.3923  0.6231  11.00000  0.05    0.52
Q26   1   0.3039  0.2522  0.1275  11.00000  0.05    0.51
Q27   1   0.4432  0.3418  0.5752  11.00000  0.05    0.50
Q28   1   0.3598  0.4695  0.7372  11.00000  0.05    0.50
Q29   1   0.4815  0.3203  0.3864  11.00000  0.05    0.50
Q30   1   0.1761  0.4141  0.2751  11.00000  0.05    0.48
Q31   1   0.3755  0.1725  0.1054  11.00000  0.05    0.47
Q32   1   0.0904  0.1586  0.5116  11.00000  0.05    0.46
Q33   1   0.2992  0.2462  0.4998  11.00000  0.05    0.46
;

loop_
_symmetry_equiv_pos_site_id
_space_group_symop_operation_xyz
1 +X,+Y,+Z
2 1/2-X,1/2+Y,1/2-Z
3 -X,-Y,-Z
4 1/2+X,1/2-Y,1/2+Z

loop_
_atom_site_label
_atom_site_type_symbol
_atom_site_fract_x
_atom_site_fract_y
_atom_site_fract_z
_atom_site_U_iso_or_equiv
_atom_site_adp_type
_atom_site_occupancy
_atom_site_site_symmetry_multiplicity
_atom_site_calc_flag
_atom_site_refinement_flags
Cu1 Cu 0.36911(5) 0.21957(3) 0.17247(3) 0.02427(18) Uani 1 4 d .
Cl1 Cl 0.33841(10) 0.13211(7) 0.05275(7) 0.0306(2) Uani 1 4 d .
N1 N 0.2852(3) 0.3489(2) 0.3114(2) 0.0204(6) Uani 1 4 d .
N2 N 0.4919(3) 0.2961(2) 0.3497(2) 0.0220(6) Uani 1 4 d .
C1 C 0.3201(4) 0.3936(2) 0.4037(3) 0.0190(7) Uani 1 4 d .
C2 C 0.4669(4) 0.3559(3) 0.4311(3) 0.0199(7) Uani 1 4 d .
C3 C 0.2211(4) 0.3689(2) 0.4827(3) 0.0193(7) Uani 1 4 d .
C4 C 0.4666(4) 0.3036(3) 0.5285(3) 0.0209(7) Uani 1 4 d .
C5 C 0.3556(4) 0.2304(3) 0.5177(3) 0.0228(7) Uani 1 4 d .
C6 C 0.3738(5) 0.1366(3) 0.5306(3) 0.0322(9) Uani 1 4 d .
C7 C 0.2598(6) 0.0785(3) 0.5197(3) 0.0404(12) Uani 1 4 d .
C8 C 0.1295(6) 0.1136(3) 0.4965(3) 0.0403(12) Uani 1 4 d .
C9 C 0.1096(5) 0.2076(3) 0.4822(3) 0.0301(9) Uani 1 4 d .
C10 C 0.2233(4) 0.2655(3) 0.4936(3) 0.0205(7) Uani 1 4 d .
C11 C 0.4194(4) 0.3739(3) 0.5988(3) 0.0216(7) Uani 1 4 d .
C12 C 0.4934(4) 0.4038(3) 0.6810(3) 0.0266(8) Uani 1 4 d .
C13 C 0.4308(5) 0.4669(3) 0.7396(3) 0.0312(9) Uani 1 4 d .
C14 C 0.2997(5) 0.4994(3) 0.7162(3) 0.0294(9) Uani 1 4 d .
C15 C 0.2270(5) 0.4709(3) 0.6325(3) 0.0253(8) Uani 1 4 d .
C16 C 0.2880(4) 0.4080(2) 0.5745(3) 0.0205(7) Uani 1 4 d .
C17 C 0.3859(4) 0.2941(3) 0.2841(3) 0.0214(7) Uani 1 4 d .
C18 C 0.1655(4) 0.3740(3) 0.2455(3) 0.0262(8) Uani 1 4 d .
C19 C 0.0299(5) 0.3369(4) 0.2763(4) 0.0440(12) Uani 1 4 d .
C20 C 0.1574(7) 0.4753(4) 0.2274(5) 0.0601(18) Uani 1 4 d .
C21 C 0.6329(4) 0.2604(3) 0.3393(3) 0.0311(9) Uani 1 4 d .
C22 C 0.6576(5) 0.1690(4) 0.3895(4) 0.0396(11) Uani 1 4 d .
C23 C 0.6687(5) 0.2536(3) 0.2360(3) 0.0324(9) Uani 1 4 d .
H1 H 0.32375 0.46163 0.39523 0.0228 Uiso 1 4 calc R
H2 H 0.5358 0.40714 0.43576 0.0239 Uiso 1 4 calc R
H3 H 0.12535 0.39307 0.46807 0.0232 Uiso 1 4 calc R
H4 H 0.55952 0.27749 0.54868 0.0251 Uiso 1 4 calc R
H5 H 0.46339 0.11225 0.5468 0.0386 Uiso 1 4 calc R
H6 H 0.27169 0.01427 0.52829 0.0485 Uiso 1 4 calc R
H7 H 0.05234 0.07329 0.49024 0.0484 Uiso 1 4 calc R
H8 H 0.02002 0.23137 0.465 0.0362 Uiso 1 4 calc R
H9 H 0.58444 0.38196 0.69709 0.0319 Uiso 1 4 calc R
H10 H 0.47986 0.48761 0.79642 0.0375 Uiso 1 4 calc R
H11 H 0.25849 0.54156 0.7574 0.0353 Uiso 1 4 calc R
H12 H 0.13701 0.49418 0.61539 0.0303 Uiso 1 4 calc R
H13 H 0.18107 0.34451 0.18288 0.0314 Uiso 1 4 calc R
H14B H -0.04543 0.3556 0.23021 0.0528 Uiso 1 4 calc R
H15C H 0.03434 0.26978 0.27912 0.0528 Uiso 1 4 calc R
H16A H 0.01288 0.36119 0.33943 0.0528 Uiso 1 4 calc R
H17C H 0.07682 0.48874 0.18355 0.0721 Uiso 1 4 calc R
H18B H 0.14832 0.50763 0.2878 0.0721 Uiso 1 4 calc R
H19A H 0.24177 0.49576 0.19898 0.0721 Uiso 1 4 calc R
H20 H 0.69892 0.30537 0.37125 0.0373 Uiso 1 4 calc R
H21C H 0.75207 0.1481 0.38072 0.0475 Uiso 1 4 calc R
H22B H 0.64535 0.17632 0.45772 0.0475 Uiso 1 4 calc R
H23A H 0.59132 0.12369 0.36236 0.0475 Uiso 1 4 calc R
H24C H 0.76299 0.2296 0.23336 0.0389 Uiso 1 4 calc R
H25B H 0.60337 0.21211 0.2013 0.0389 Uiso 1 4 calc R
H26A H 0.663 0.3145 0.20654 0.0389 Uiso 1 4 calc R

loop_
_atom_site_aniso_label
_atom_site_aniso_U_11
_atom_site_aniso_U_22
_atom_site_aniso_U_33
_atom_site_aniso_U_12
_atom_site_aniso_U_13
_atom_site_aniso_U_23
Cu1 0.0263(3) 0.0274(3) 0.0189(3) 0.00181(17) -0.00016(18) -0.00598(17)
Cl1 0.0291(5) 0.0378(5) 0.0245(5) -0.0027(4) -0.0001(4) -0.0122(4)
N1 0.0194(14) 0.0243(15) 0.0174(14) 0.0028(12) 0.0014(11) -0.0006(12)
N2 0.0214(15) 0.0286(16) 0.0161(14) 0.0068(12) 0.0019(12) -0.0054(12)
C1 0.0223(16) 0.0176(16) 0.0179(16) -0.0002(13) 0.0071(13) -0.0011(12)
C2 0.0195(16) 0.0251(17) 0.0155(15) 0.0000(13) 0.0035(12) -0.0034(13)
C3 0.0228(16) 0.0170(16) 0.0193(16) 0.0003(13) 0.0089(13) 0.0005(13)
C4 0.0229(17) 0.0239(17) 0.0159(16) 0.0031(14) 0.0011(13) -0.0024(13)
C5 0.036(2) 0.0178(17) 0.0145(16) 0.0009(14) 0.0012(14) -0.0018(13)
C6 0.053(3) 0.023(2) 0.0205(18) 0.0080(18) -0.0015(17) 0.0008(15)
C7 0.080(4) 0.0147(18) 0.026(2) -0.005(2) 0.002(2) 0.0016(15)
C8 0.063(3) 0.029(2) 0.029(2) -0.025(2) 0.001(2) 0.0016(17)
C9 0.035(2) 0.031(2) 0.0242(19) -0.0128(17) 0.0004(16) 0.0016(16)
C10 0.0282(18) 0.0173(16) 0.0165(16) -0.0043(14) 0.0045(13) -0.0004(13)
C11 0.0283(18) 0.0218(17) 0.0156(16) -0.0067(14) 0.0075(14) -0.0025(13)
C12 0.0293(19) 0.031(2) 0.0201(17) -0.0095(16) 0.0045(15) -0.0018(15)
C13 0.050(3) 0.028(2) 0.0170(17) -0.0174(18) 0.0064(16) -0.0063(15)
C14 0.050(2) 0.0181(17) 0.0214(18) -0.0074(16) 0.0151(17) -0.0045(14)
C15 0.037(2) 0.0170(16) 0.0226(18) -0.0008(15) 0.0113(15) 0.0005(14)
C16 0.0294(18) 0.0151(15) 0.0182(16) -0.0046(13) 0.0103(14) 0.0002(13)
C17 0.0243(17) 0.0227(17) 0.0173(16) 0.0012(14) 0.0025(13) -0.0009(13)
C18 0.0246(18) 0.031(2) 0.0225(18) 0.0043(15) -0.0023(14) 0.0023(15)
C19 0.030(2) 0.063(3) 0.039(3) 0.002(2) -0.0064(19) 0.001(2)
C20 0.066(4) 0.044(3) 0.065(4) -0.013(3) -0.034(3) 0.020(3)
C21 0.026(2) 0.042(2) 0.0247(19) 0.0099(17) 0.0003(15) -0.0083(17)
C22 0.042(3) 0.042(3) 0.036(2) 0.016(2) 0.009(2) 0.004(2)
C23 0.032(2) 0.029(2) 0.038(2) 0.0004(17) 0.0123(18) -0.0036(18)

loop_
_atom_type_symbol
_atom_type_description
_atom_type_scat_dispersion_real
_atom_type_scat_dispersion_imag
_atom_type_scat_source
C C 0.0033 0.0016
;
International Tables for Crystallography
(Vol. C, Tables 4.2.6.8 and 6.1.1.4)
;
H H 0.0000 0.0000
;
International Tables for Crystallography
(Vol. C, Table 6.1.1.4)
;
Cl Cl 0.1484 0.1585
;
International Tables for Crystallography
(Vol. C, Tables 4.2.6.8 and 6.1.1.4)
;
Cu Cu 0.3201 1.2651
;
International Tables for Crystallography
(Vol. C, Tables 4.2.6.8 and 6.1.1.4)
;
N N 0.0061 0.0033
;
International Tables for Crystallography
(Vol. C, Tables 4.2.6.8 and 6.1.1.4)
;

loop_
_geom_angle_atom_site_label_1
_geom_angle_atom_site_label_2
_geom_angle_atom_site_label_3
_geom_angle
_geom_angle_publ_flag
Cl1 Cu1 C17 175.91(12) yes
C1 N1 C17 112.9(3) yes
C1 N1 C18 124.4(3) yes
C17 N1 C18 121.6(3) yes
C2 N2 C17 113.0(3) yes
C2 N2 C21 119.1(3) yes
C17 N2 C21 126.7(3) yes
N1 C1 C2 102.4(3) yes
N1 C1 C3 114.3(3) yes
C2 C1 C3 109.9(3) yes
N2 C2 C1 102.3(3) yes
N2 C2 C4 113.6(3) yes
C1 C2 C4 109.5(3) yes
C1 C3 C10 107.2(3) yes
C1 C3 C16 105.7(3) yes
C10 C3 C16 106.7(3) yes
C2 C4 C5 107.5(3) yes
C2 C4 C11 105.0(3) yes
C5 C4 C11 107.3(3) yes
C4 C5 C6 126.7(4) yes
C4 C5 C10 113.5(3) yes
C6 C5 C10 119.8(4) yes
C5 C6 C7 119.4(4) yes
C6 C7 C8 120.4(4) yes
C7 C8 C9 120.9(5) yes
C8 C9 C10 118.7(4) yes
C3 C10 C5 113.3(3) yes
C3 C10 C9 126.0(4) yes
C5 C10 C9 120.7(4) yes
C4 C11 C12 126.4(3) yes
C4 C11 C16 113.2(3) yes
C12 C11 C16 120.4(3) yes
C11 C12 C13 118.4(4) yes
C12 C13 C14 121.1(4) yes
C13 C14 C15 120.3(4) yes
C14 C15 C16 118.9(4) yes
C3 C16 C11 114.0(3) yes
C3 C16 C15 125.1(3) yes
C11 C16 C15 120.9(3) yes
Cu1 C17 N1 123.7(3) yes
Cu1 C17 N2 126.8(3) yes
N1 C17 N2 109.4(3) yes
N1 C18 C19 113.0(4) yes
N1 C18 C20 112.3(4) yes
C19 C18 C20 111.4(4) yes
N2 C21 C22 112.3(4) yes
N2 C21 C23 113.0(3) yes
C22 C21 C23 110.3(4) yes
N1 C1 H1 110.022 no
C2 C1 H1 110.023 no
C3 C1 H1 110.021 no
N2 C2 H2 110.381 no
C1 C2 H2 110.380 no
C4 C2 H2 110.378 no
C1 C3 H3 112.251 no
C10 C3 H3 112.245 no
C16 C3 H3 112.256 no
C2 C4 H4 112.211 no
C5 C4 H4 112.214 no
C11 C4 H4 112.219 no
C5 C6 H5 120.273 no
C7 C6 H5 120.277 no
C6 C7 H6 119.790 no
C8 C7 H6 119.785 no
C7 C8 H7 119.567 no
C9 C8 H7 119.558 no
C8 C9 H8 120.664 no
C10 C9 H8 120.660 no
C11 C12 H9 120.783 no
C13 C12 H9 120.784 no
C12 C13 H10 119.452 no
C14 C13 H10 119.441 no
C13 C14 H11 119.865 no
C15 C14 H11 119.864 no
C14 C15 H12 120.566 no
C16 C15 H12 120.574 no
N1 C18 H13 106.506 no
C19 C18 H13 106.507 no
C20 C18 H13 106.510 no
C18 C19 H14B 109.470 no
C18 C19 H15C 109.470 no
C18 C19 H16A 109.467 no
H14B C19 H15C 109.477 no
H14B C19 H16A 109.474 no
H15C C19 H16A 109.470 no
C18 C20 H17C 109.471 no
C18 C20 H18B 109.470 no
C18 C20 H19A 109.470 no
H17C C20 H18B 109.481 no
H17C C20 H19A 109.463 no
H18B C20 H19A 109.472 no
N2 C21 H20 106.946 no
C22 C21 H20 106.944 no
C23 C21 H20 106.935 no
C21 C22 H21C 109.473 no
C21 C22 H22B 109.468 no
C21 C22 H23A 109.475 no
H21C C22 H22B 109.467 no
H21C C22 H23A 109.469 no
H22B C22 H23A 109.475 no
C21 C23 H24C 109.474 no
C21 C23 H25B 109.475 no
C21 C23 H26A 109.476 no
H24C C23 H25B 109.465 no
H24C C23 H26A 109.472 no
H25B C23 H26A 109.465 no

loop_
_geom_bond_atom_site_label_1
_geom_bond_atom_site_label_2
_geom_bond_distance
_geom_bond_publ_flag
Cu1 Cl1 2.1153(11) yes
Cu1 C17 1.906(4) yes
N1 C1 1.470(5) yes
N1 C17 1.336(5) yes
N1 C18 1.479(5) yes
N2 C2 1.473(5) yes
N2 C17 1.332(5) yes
N2 C21 1.478(5) yes
C1 C2 1.548(5) yes
C1 C3 1.559(5) yes
C2 C4 1.566(5) yes
C3 C10 1.514(5) yes
C3 C16 1.515(5) yes
C4 C5 1.515(5) yes
C4 C11 1.516(5) yes
C5 C6 1.390(6) yes
C5 C10 1.399(6) yes
C6 C7 1.391(7) yes
C7 C8 1.379(8) yes
C8 C9 1.396(6) yes
C9 C10 1.389(6) yes
C11 C12 1.386(5) yes
C11 C16 1.387(5) yes
C12 C13 1.400(6) yes
C13 C14 1.374(7) yes
C14 C15 1.393(6) yes
C15 C16 1.385(5) yes
C18 C19 1.510(7) yes
C18 C20 1.499(7) yes
C21 C22 1.518(7) yes
C21 C23 1.519(6) yes
C1 H1 1.000 no
C2 H2 1.000 no
C3 H3 1.000 no
C4 H4 1.000 no
C6 H5 0.950 no
C7 H6 0.950 no
C8 H7 0.950 no
C9 H8 0.950 no
C12 H9 0.950 no
C13 H10 0.950 no
C14 H11 0.950 no
C15 H12 0.950 no
C18 H13 1.000 no
C19 H14B 0.980 no
C19 H15C 0.980 no
C19 H16A 0.980 no
C20 H17C 0.980 no
C20 H18B 0.980 no
C20 H19A 0.980 no
C21 H20 1.000 no
C22 H21C 0.980 no
C22 H22B 0.980 no
C22 H23A 0.980 no
C23 H24C 0.980 no
C23 H25B 0.980 no
C23 H26A 0.980 no

loop_
_geom_contact_atom_site_label_1
_geom_contact_atom_site_label_2
_geom_contact_distance
_geom_contact_publ_flag
_geom_contact_site_symmetry_2
Cu1 C18 3.208(4) no .
Cu1 C21 3.399(4) no .
Cu1 C23 3.017(4) no .
N1 C4 3.477(5) no .
N1 C5 3.403(5) no .
N1 C10 2.933(5) no .
N2 C3 3.489(5) no .
N2 C5 2.944(5) no .
N2 C10 3.432(5) no .
N2 C18 3.576(5) no .
C1 C5 2.875(5) no .
C1 C11 2.857(5) no .
C1 C15 3.580(5) no .
C1 C19 3.331(6) no .
C1 C20 3.083(7) no .
C2 C10 2.891(5) no .
C2 C12 3.570(5) no .
C2 C16 2.849(5) no .
C2 C22 3.365(6) no .
C3 C4 2.600(5) no .
C3 C17 3.484(5) no .
C3 C18 3.341(5) no .
C3 C19 3.365(6) no .
C4 C17 3.471(5) no .
C4 C21 3.262(6) no .
C4 C22 3.403(6) no .
C5 C8 2.773(7) no .
C5 C16 2.800(5) no .
C5 C17 3.443(5) no .
C6 C9 2.800(7) no .
C6 C22 3.530(7) no .
C7 C10 2.770(6) no .
C9 C16 3.591(6) no .
C9 C19 3.495(7) no .
C10 C11 2.811(5) no .
C10 C15 3.572(5) no .
C10 C17 3.457(5) no .
C11 C14 2.770(6) no .
C12 C15 2.799(6) no .
C13 C16 2.754(5) no .
C17 C19 3.497(6) no .
C17 C20 3.502(7) no .
C17 C22 3.450(6) no .
C17 C23 2.927(6) no .
Cl1 C15 3.531(4) no 2_545
C10 C23 3.493(6) no 4_455
C15 Cl1 3.531(4) no 2_555
C16 C23 3.519(6) no 4_455
C23 C10 3.493(6) no 4_554
C23 C16 3.519(6) no 4_554
Cu1 H13 2.5866 no .
Cu1 H23A 3.5934 no .
Cu1 H25B 2.2793 no .
Cu1 H26A 3.1710 no .
Cl1 H25B 3.4004 no .
N1 H2 3.0134 no .
N1 H3 2.8512 no .
N1 H14B 3.3256 no .
N1 H15C 2.6992 no .
N1 H16A 2.6993 no .
N1 H17C 3.3100 no .
N1 H18B 2.6763 no .
N1 H19A 2.6764 no .
N2 H1 3.0045 no .
N2 H4 2.8409 no .
N2 H21C 3.3228 no .
N2 H22B 2.6930 no .
N2 H23A 2.6929 no .
N2 H24C 3.3301 no .
N2 H25B 2.7052 no .
N2 H26A 2.7051 no .
C1 H4 3.4260 no .
C1 H13 3.3730 no .
C1 H16A 3.0856 no .
C1 H18B 2.7949 no .
C1 H19A 3.2815 no .
C2 H3 3.4263 no .
C2 H20 2.5606 no .
C2 H22B 3.1449 no .
C3 H2 3.2111 no .
C3 H4 3.5994 no .
C3 H8 2.7933 no .
C3 H12 2.7716 no .
C3 H15C 3.5818 no .
C3 H16A 2.7519 no .
C3 H18B 3.4388 no .
C4 H1 3.2197 no .
C4 H3 3.5993 no .
C4 H5 2.8022 no .
C4 H9 2.8013 no .
C4 H20 3.2591 no .
C4 H22B 2.7684 no .
C5 H2 3.3592 no .
C5 H3 3.2962 no .
C5 H6 3.2599 no .
C5 H8 3.2827 no .
C5 H22B 3.0872 no .
C6 H4 2.7305 no .
C6 H7 3.2588 no .
C6 H22B 2.9444 no .
C6 H23A 3.2782 no .
C7 H8 3.2713 no .
C8 H5 3.2614 no .
C9 H3 2.7166 no .
C9 H6 3.2685 no .
C9 H15C 3.0347 no .
C9 H16A 3.1078 no .
C10 H1 3.3485 no .
C10 H4 3.2988 no .
C10 H5 3.2737 no .
C10 H7 3.2535 no .
C10 H15C 3.4168 no .
C10 H16A 3.1909 no .
C11 H1 3.2112 no .
C11 H2 2.6665 no .
C11 H3 3.2926 no .
C11 H10 3.2515 no .
C11 H12 3.2696 no .
C12 H2 3.4976 no .
C12 H4 2.7235 no .
C12 H11 3.2705 no .
C13 H12 3.2579 no .
C14 H9 3.2723 no .
C15 H1 3.5267 no .
C15 H3 2.6980 no .
C15 H10 3.2538 no .
C16 H1 2.6829 no .
C16 H2 3.1942 no .
C16 H4 3.2859 no .
C16 H9 3.2665 no .
C16 H11 3.2516 no .
C17 H1 2.9821 no .
C17 H2 2.9898 no .
C17 H13 2.4713 no .
C17 H15C 3.4183 no .
C17 H19A 3.4335 no .
C17 H20 3.1946 no .
C17 H23A 3.3224 no .
C17 H25B 2.7485 no .
C17 H26A 2.9797 no .
C18 H1 2.8218 no .
C18 H3 3.1899 no .
C19 H3 2.9061 no .
C19 H8 3.0729 no .
C19 H17C 2.6238 no .
C19 H18B 2.7405 no .
C19 H19A 3.3252 no .
C20 H1 2.7702 no .
C20 H14B 2.6296 no .
C20 H15C 3.3232 no .
C20 H16A 2.7398 no .
C21 H2 2.7334 no .
C21 H4 3.0836 no .
C22 H4 2.9492 no .
C22 H5 3.1112 no .
C22 H24C 2.6343 no .
C22 H25B 2.7330 no .
C22 H26A 3.3353 no .
C23 H21C 2.6316 no .
C23 H22B 3.3353 no .
C23 H23A 2.7355 no .
H1 H2 2.2384 no .
H1 H3 2.4510 no .
H1 H16A 3.3905 no .
H1 H18B 2.2938 no .
H1 H19A 2.8601 no .
H2 H4 2.4682 no .
H2 H20 2.3904 no .
H2 H22B 3.5351 no .
H3 H8 2.5676 no .
H3 H12 2.5372 no .
H3 H15C 3.2762 no .
H3 H16A 2.0972 no .
H3 H18B 3.0547 no .
H4 H5 2.5819 no .
H4 H9 2.5800 no .
H4 H20 2.9435 no .
H4 H22B 2.1552 no .
H4 H23A 3.4764 no .
H5 H6 2.3424 no .
H5 H22B 2.4179 no .
H5 H23A 2.9528 no .
H6 H7 2.3198 no .
H7 H8 2.3492 no .
H8 H15C 2.6839 no .
H8 H16A 2.5850 no .
H9 H10 2.3536 no .
H10 H11 2.3135 no .
H11 H12 2.3493 no .
H13 H14B 2.3407 no .
H13 H15C 2.3017 no .
H13 H16A 2.8358 no .
H13 H17C 2.3326 no .
H13 H18B 2.8271 no .
H13 H19A 2.2890 no .
H14B H17C 2.3884 no .
H14B H18B 2.9795 no .
H14B H19A 3.5027 no .
H15C H17C 3.4980 no .
H16A H17C 2.9705 no .
H16A H18B 2.6333 no .
H20 H21C 2.3514 no .
H20 H22B 2.3175 no .
H20 H23A 2.8456 no .
H20 H24C 2.3502 no .
H20 H25B 2.8465 no .
H20 H26A 2.3203 no .
H21C H24C 2.3957 no .
H21C H25B 2.9665 no .
H21C H26A 3.5110 no .
H22B H24C 3.5116 no .
H23A H24C 2.9742 no .
H23A H25B 2.6138 no .
Cu1 H4 3.3611 no 4_454
Cu1 H8 3.4248 no 4_554
Cu1 H9 3.1685 no 4_454
Cu1 H18B 3.1462 no 2_545
Cl1 H1 3.0551 no 2_545
Cl1 H2 3.3096 no 4_454
Cl1 H3 3.5164 no 2_545
Cl1 H3 3.1184 no 4_554
Cl1 H4 3.0019 no 4_454
Cl1 H8 2.9784 no 4_554
Cl1 H9 3.2997 no 4_454
Cl1 H12 3.1237 no 2_545
Cl1 H12 3.4892 no 4_554
Cl1 H16A 3.5416 no 4_554
Cl1 H18B 2.8790 no 2_545
Cl1 H20 2.9470 no 4_454
Cl1 H22B 3.5684 no 4_454
C3 H25B 3.5501 no 4_455
C5 H14B 3.3182 no 4_555
C5 H24C 3.2704 no 4_455
C5 H26A 3.4093 no 4_455
C6 H11 3.5988 no 2_546
C6 H13 3.5537 no 4_555
C6 H14B 2.8609 no 4_555
C6 H17C 3.3519 no 4_555
C6 H26A 3.3877 no 4_455
C7 H11 3.1942 no 2_546
C7 H14B 3.5299 no 4_555
C7 H19A 3.3003 no 2_545
C7 H21C 3.5921 no 3_656
C7 H26A 3.2462 no 4_455
C8 H7 3.2561 no 3_556
C8 H10 3.4092 no 4_454
C8 H19A 3.5385 no 2_545
C8 H26A 3.1270 no 4_455
C9 H25B 3.2980 no 4_455
C9 H26A 3.1753 no 4_455
C10 H24C 3.3651 no 4_455
C10 H25B 3.2308 no 4_455
C10 H26A 3.3007 no 4_455
C11 H1 3.4513 no 3_666
C11 H2 3.2618 no 3_666
C11 H15C 3.4142 no 4_555
C11 H24C 2.9217 no 4_455
C12 H1 2.8964 no 3_666
C12 H2 3.2095 no 3_666
C12 H15C 2.8961 no 4_555
C12 H19A 3.3123 no 3_666
C12 H24C 3.0866 no 4_455
C13 H1 3.3073 no 3_666
C13 H2 3.1069 no 3_666
C13 H19A 3.2736 no 3_666
C13 H21C 3.1956 no 4_455
C13 H24C 3.2918 no 4_455
C13 H26A 3.4126 no 3_666
C14 H2 3.0691 no 3_666
C14 H14B 3.3688 no 3_566
C14 H20 3.0999 no 3_666
C14 H21C 3.2134 no 4_455
C14 H23A 3.4754 no 4_455
C14 H24C 3.3681 no 4_455
C14 H26A 2.9343 no 3_666
C15 H2 3.1081 no 3_666
C15 H16A 3.4156 no 3_566
C15 H20 3.3407 no 3_666
C15 H24C 3.2566 no 4_455
C15 H25B 3.1054 no 4_455
C16 H2 3.1979 no 3_666
C16 H24C 3.0227 no 4_455
C16 H25B 3.1420 no 4_455
C18 H5 3.3031 no 4_454
C19 H5 3.3277 no 4_454
C19 H9 3.4314 no 4_454
C19 H11 3.3137 no 3_566
C19 H12 3.3664 no 3_566
C19 H20 3.5850 no 1_455
C19 H24C 3.0456 no 1_455
C20 H5 3.3077 no 4_454
C20 H9 3.3675 no 3_666
C20 H10 3.5922 no 3_666
C20 H23A 3.4134 no 2_555
C21 H11 3.3885 no 3_666
C22 H6 2.9724 no 3_656
C22 H17C 3.5766 no 2_545
C23 H11 3.0687 no 3_666
C23 H14B 3.1480 no 1_655
C23 H15C 3.5582 no 1_655
H1 Cl1 3.0551 no 2_555
H1 C11 3.4513 no 3_666
H1 C12 2.8964 no 3_666
H1 C13 3.3073 no 3_666
H1 H2 3.2717 no 3_666
H1 H9 2.7982 no 3_666
H1 H10 3.4811 no 3_666
H2 Cl1 3.3096 no 4_555
H2 C11 3.2618 no 3_666
H2 C12 3.2095 no 3_666
H2 C13 3.1069 no 3_666
H2 C14 3.0691 no 3_666
H2 C15 3.1081 no 3_666
H2 C16 3.1979 no 3_666
H2 H1 3.2717 no 3_666
H2 H2 3.3528 no 3_666
H2 H10 3.5987 no 3_666
H2 H11 3.5546 no 3_666
H2 H12 3.5967 no 3_666
H3 Cl1 3.5164 no 2_555
H3 Cl1 3.1184 no 4_455
H3 H12 3.1814 no 3_566
H4 Cu1 3.3611 no 4_555
H4 Cl1 3.0019 no 4_555
H4 H13 2.7926 no 4_555
H4 H14B 3.4144 no 4_555
H4 H15C 3.3355 no 4_555
H5 C18 3.3031 no 4_555
H5 C19 3.3277 no 4_555
H5 C20 3.3077 no 4_555
H5 H6 3.3863 no 3_656
H5 H13 2.8182 no 4_555
H5 H14B 2.6264 no 4_555
H5 H17C 2.6030 no 4_555
H6 C22 2.9724 no 3_656
H6 H5 3.3863 no 3_656
H6 H7 3.3807 no 3_556
H6 H11 3.0711 no 2_546
H6 H17C 3.4277 no 2_545
H6 H17C 3.5503 no 4_555
H6 H19A 3.1983 no 2_545
H6 H21C 2.7074 no 3_656
H6 H22B 2.8951 no 3_656
H6 H23A 2.8080 no 3_656
H7 C8 3.2561 no 3_556
H7 H6 3.3807 no 3_556
H7 H7 2.3889 no 3_556
H7 H10 3.2819 no 2_546
H7 H10 2.9041 no 4_454
H7 H21C 3.3758 no 1_455
H7 H26A 3.5514 no 4_455
H8 Cu1 3.4248 no 4_455
H8 Cl1 2.9784 no 4_455
H8 H20 3.4646 no 1_455
H8 H21C 3.0307 no 1_455
H8 H25B 3.4619 no 4_455
H9 Cu1 3.1685 no 4_555
H9 Cl1 3.2997 no 4_555
H9 C19 3.4314 no 4_555
H9 C20 3.3675 no 3_666
H9 H1 2.7982 no 3_666
H9 H13 3.4409 no 4_555
H9 H15C 2.5561 no 4_555
H9 H18B 3.0424 no 3_666
H9 H19A 2.7936 no 3_666
H9 H24C 3.5792 no 4_455
H10 C8 3.4092 no 4_555
H10 C20 3.5922 no 3_666
H10 H1 3.4811 no 3_666
H10 H2 3.5987 no 3_666
H10 H7 3.2819 no 2_556
H10 H7 2.9041 no 4_555
H10 H19A 2.7027 no 3_666
H10 H21C 3.2467 no 4_455
H10 H26A 3.1983 no 3_666
H11 C6 3.5988 no 2_556
H11 C7 3.1942 no 2_556
H11 C19 3.3137 no 3_566
H11 C21 3.3885 no 3_666
H11 C23 3.0687 no 3_666
H11 H2 3.5546 no 3_666
H11 H6 3.0711 no 2_556
H11 H14B 2.5658 no 3_566
H11 H16A 3.2054 no 3_566
H11 H17C 3.4345 no 3_566
H11 H20 2.9187 no 3_666
H11 H21C 3.2657 no 4_455
H11 H23A 3.3055 no 4_455
H11 H24C 3.3455 no 3_666
H11 H26A 2.2770 no 3_666
H12 Cl1 3.1237 no 2_555
H12 Cl1 3.4892 no 4_455
H12 C19 3.3664 no 3_566
H12 H2 3.5967 no 3_666
H12 H3 3.1814 no 3_566
H12 H14B 3.2484 no 3_566
H12 H16A 2.6611 no 3_566
H12 H18B 3.1624 no 3_566
H12 H20 3.3252 no 3_666
H12 H25B 3.2650 no 4_455
H13 C6 3.5537 no 4_454
H13 H4 2.7926 no 4_454
H13 H5 2.8182 no 4_454
H13 H9 3.4409 no 4_454
H13 H22B 3.1733 no 4_454
H14B C5 3.3182 no 4_454
H14B C6 2.8609 no 4_454
H14B C7 3.5299 no 4_454
H14B C14 3.3688 no 3_566
H14B C23 3.1480 no 1_455
H14B H4 3.4144 no 4_454
H14B H5 2.6264 no 4_454
H14B H11 2.5658 no 3_566
H14B H12 3.2484 no 3_566
H14B H20 3.3564 no 1_455
H14B H24C 2.6131 no 1_455
H14B H26A 2.8830 no 1_455
H15C C11 3.4142 no 4_454
H15C C12 2.8961 no 4_454
H15C C23 3.5582 no 1_455
H15C H4 3.3355 no 4_454
H15C H9 2.5561 no 4_454
H15C H24C 2.7255 no 1_455
H16A Cl1 3.5416 no 4_455
H16A C15 3.4156 no 3_566
H16A H11 3.2054 no 3_566
H16A H12 2.6611 no 3_566
H16A H20 3.2080 no 1_455
H16A H24C 3.3556 no 1_455
H17C C6 3.3519 no 4_454
H17C C22 3.5766 no 2_555
H17C H5 2.6030 no 4_454
H17C H6 3.4277 no 2_555
H17C H6 3.5503 no 4_454
H17C H11 3.4345 no 3_566
H17C H23A 2.6063 no 2_555
H18B Cu1 3.1462 no 2_555
H18B Cl1 2.8790 no 2_555
H18B H9 3.0424 no 3_666
H18B H12 3.1624 no 3_566
H18B H23A 3.4678 no 2_555
H19A C7 3.3003 no 2_555
H19A C8 3.5385 no 2_555
H19A C12 3.3123 no 3_666
H19A C13 3.2736 no 3_666
H19A H6 3.1983 no 2_555
H19A H9 2.7936 no 3_666
H19A H10 2.7027 no 3_666
H20 Cl1 2.9470 no 4_555
H20 C14 3.0999 no 3_666
H20 C15 3.3407 no 3_666
H20 C19 3.5850 no 1_655
H20 H8 3.4646 no 1_655
H20 H11 2.9187 no 3_666
H20 H12 3.3252 no 3_666
H20 H14B 3.3564 no 1_655
H20 H16A 3.2080 no 1_655
H21C C7 3.5921 no 3_656
H21C C13 3.1956 no 4_554
H21C C14 3.2134 no 4_554
H21C H6 2.7074 no 3_656
H21C H7 3.3758 no 1_655
H21C H8 3.0307 no 1_655
H21C H10 3.2467 no 4_554
H21C H11 3.2657 no 4_554
H22B Cl1 3.5684 no 4_555
H22B H6 2.8951 no 3_656
H22B H13 3.1733 no 4_555
H23A C14 3.4754 no 4_554
H23A C20 3.4134 no 2_545
H23A H6 2.8080 no 3_656
H23A H11 3.3055 no 4_554
H23A H17C 2.6063 no 2_545
H23A H18B 3.4678 no 2_545
H24C C5 3.2704 no 4_554
H24C C10 3.3651 no 4_554
H24C C11 2.9217 no 4_554
H24C C12 3.0866 no 4_554
H24C C13 3.2918 no 4_554
H24C C14 3.3681 no 4_554
H24C C15 3.2566 no 4_554
H24C C16 3.0227 no 4_554
H24C C19 3.0456 no 1_655
H24C H9 3.5792 no 4_554
H24C H11 3.3455 no 3_666
H24C H14B 2.6131 no 1_655
H24C H15C 2.7255 no 1_655
H24C H16A 3.3556 no 1_655
H25B C3 3.5501 no 4_554
H25B C9 3.2980 no 4_554
H25B C10 3.2308 no 4_554
H25B C15 3.1054 no 4_554
H25B C16 3.1420 no 4_554
H25B H8 3.4619 no 4_554
H25B H12 3.2650 no 4_554
H26A C5 3.4093 no 4_554
H26A C6 3.3877 no 4_554
H26A C7 3.2462 no 4_554
H26A C8 3.1270 no 4_554
H26A C9 3.1753 no 4_554
H26A C10 3.3007 no 4_554
H26A C13 3.4126 no 3_666
H26A C14 2.9343 no 3_666
H26A H7 3.5514 no 4_554
H26A H10 3.1983 no 3_666
H26A H11 2.2770 no 3_666
H26A H14B 2.8830 no 1_655

loop_
_geom_torsion_atom_site_label_1
_geom_torsion_atom_site_label_2
_geom_torsion_atom_site_label_3
_geom_torsion_atom_site_label_4
_geom_torsion
_geom_torsion_publ_flag
C1 N1 C17 Cu1 175.6(3) no
C1 N1 C17 N2 -0.4(4) no
C17 N1 C1 C2 0.1(4) no
C17 N1 C1 C3 -118.7(3) no
C1 N1 C18 C19 -77.6(4) no
C1 N1 C18 C20 49.6(4) no
C18 N1 C1 C2 -168.5(3) no
C18 N1 C1 C3 72.7(4) no
C17 N1 C18 C19 114.7(4) no
C17 N1 C18 C20 -118.1(4) no
C18 N1 C17 Cu1 -15.5(5) no
C18 N1 C17 N2 168.6(3) no
C2 N2 C17 Cu1 -175.2(3) no
C2 N2 C17 N1 0.5(4) no
C17 N2 C2 C1 -0.4(4) no
C17 N2 C2 C4 117.5(3) no
C2 N2 C21 C22 90.2(4) no
C2 N2 C21 C23 -144.3(3) no
C21 N2 C2 C1 168.3(3) no
C21 N2 C2 C4 -73.8(4) no
C17 N2 C21 C22 -102.8(4) no
C17 N2 C21 C23 22.8(6) no
C21 N2 C17 Cu1 17.0(6) no
C21 N2 C17 N1 -167.2(3) no
N1 C1 C2 N2 0.2(3) no
N1 C1 C2 C4 -120.6(3) no
N1 C1 C3 C10 57.1(3) no
N1 C1 C3 C16 170.6(2) no
C2 C1 C3 C10 -57.3(3) no
C2 C1 C3 C16 56.3(3) no
C3 C1 C2 N2 122.0(3) no
C3 C1 C2 C4 1.1(4) no
N2 C2 C4 C5 -58.1(4) no
N2 C2 C4 C11 -172.1(3) no
C1 C2 C4 C5 55.6(3) no
C1 C2 C4 C11 -58.4(3) no
C1 C3 C10 C5 58.6(3) no
C1 C3 C10 C9 -121.7(3) no
C1 C3 C16 C11 -59.1(3) no
C1 C3 C16 C15 122.1(3) no
C10 C3 C16 C11 54.8(4) no
C10 C3 C16 C15 -124.0(3) no
C16 C3 C10 C5 -54.4(4) no
C16 C3 C10 C9 125.3(3) no
C2 C4 C5 C6 122.1(3) no
C2 C4 C5 C10 -58.9(4) no
C2 C4 C11 C12 -120.0(3) no
C2 C4 C11 C16 60.6(4) no
C5 C4 C11 C12 125.9(3) no
C5 C4 C11 C16 -53.5(4) no
C11 C4 C5 C6 -125.4(3) no
C11 C4 C5 C10 53.6(4) no
C4 C5 C6 C7 178.8(3) no
C4 C5 C10 C3 0.5(4) no
C4 C5 C10 C9 -179.2(3) no
C6 C5 C10 C3 179.6(3) no
C6 C5 C10 C9 -0.1(5) no
C10 C5 C6 C7 -0.2(5) no
C5 C6 C7 C8 -0.2(6) no
C6 C7 C8 C9 0.9(7) no
C7 C8 C9 C10 -1.3(6) no
C8 C9 C10 C3 -178.9(3) no
C8 C9 C10 C5 0.8(6) no
C4 C11 C12 C13 -177.6(3) no
C4 C11 C16 C3 -0.8(4) no
C4 C11 C16 C15 178.1(3) no
C12 C11 C16 C3 179.8(3) no
C12 C11 C16 C15 -1.4(5) no
C16 C11 C12 C13 1.7(5) no
C11 C12 C13 C14 -0.6(6) no
C12 C13 C14 C15 -0.9(6) no
C13 C14 C15 C16 1.3(6) no
C14 C15 C16 C3 178.5(3) no
C14 C15 C16 C11 -0.2(5) no
